data_4022413
loop_
_publ_author_name
'Dae-Ro Ahn'
'Markus Mosimann'
'Christian J. Leumann'

_publ_section_title
;
 Synthesis of Cyclopentane Amide DNA (cpa-DNA)
 and Its Pairing Properties
;
_journal_name_full 'Journal of Organic Chemistry'
_journal_page_first 7693
_journal_page_last 7699
_journal_paper_doi 10.1021/jo034143q
_journal_volume 68
_journal_year 2003
_chemical_formula_sum 'C23 H27 N O6'
_chemical_formula_weight 413.46
_chemical_name_systematic
; 
Camphanic acid 3-Benzyl-2-oxo-hexahydro-cyclopentaoxazol-4-yl ester
;
_space_group_IT_number 4
_symmetry_cell_setting monoclinic
_symmetry_space_group_name_Hall 'P 2yb'
_symmetry_space_group_name_H-M 'P 1 21 1'
_atom_sites_solution_hydrogens difmap
_atom_sites_solution_primary direct
_atom_sites_solution_secondary difmap
_audit_creation_method SHELXL-97
_cell_angle_alpha 90.00
_cell_angle_beta 109.83(2)
_cell_angle_gamma 90.00
_cell_formula_units_Z 2
_cell_length_a 9.6737(19)
_cell_length_b 11.448(5)
_cell_length_c 10.401(2)
_cell_measurement_reflns_used 20
_cell_measurement_temperature 223(2)
_cell_measurement_theta_max 28.85
_cell_measurement_theta_min 20.40
_cell_volume 1083.5(6)
_computing_cell_refinement 'STADI4 (Stoe STADI4 Software 1997)'
_computing_data_collection 'STADI4 (Stoe STADI4 Software, 1997)'
_computing_data_reduction 'X-RED (Stoe STADI4 Software, 1997)'
_computing_molecular_graphics 'PLATON99 (Spek, 1990)'
_computing_publication_material 'SHELXL-97 (Sheldrick, 1997)'
_computing_structure_refinement 'SHELXL-97 (Sheldrick, 1997)'
_computing_structure_solution 'SHELXS-97 (Sheldrick, 1990)'
_diffrn_ambient_temperature 223(2)
_diffrn_measured_fraction_theta_full 1.000
_diffrn_measured_fraction_theta_max 1.001
_diffrn_measurement_device_type 'STOE AED2 4-circle diffractometer'
_diffrn_measurement_method 2\q/\w
_diffrn_radiation_monochromator graphite
_diffrn_radiation_source 'fine-focus sealed tube'
_diffrn_radiation_type CuK\a
_diffrn_radiation_wavelength 1.54186
_diffrn_reflns_av_R_equivalents 0.0763
_diffrn_reflns_av_sigmaI/netI 0.0764
_diffrn_reflns_limit_h_max 10
_diffrn_reflns_limit_h_min -10
_diffrn_reflns_limit_k_max 12
_diffrn_reflns_limit_k_min -12
_diffrn_reflns_limit_l_max 11
_diffrn_reflns_limit_l_min -11
_diffrn_reflns_number 3324
_diffrn_reflns_theta_full 59.74
_diffrn_reflns_theta_max 59.74
_diffrn_reflns_theta_min 4.52
_diffrn_standards_decay_% 2
_diffrn_standards_interval_time 60
_diffrn_standards_number 2
_exptl_absorpt_coefficient_mu 0.754
_exptl_absorpt_correction_type none
_exptl_crystal_colour colourless
_exptl_crystal_density_diffrn 1.267
_exptl_crystal_density_method 'not measured'
_exptl_crystal_description block
_exptl_crystal_F_000 440
_exptl_crystal_size_max 0.57
_exptl_crystal_size_mid 0.38
_exptl_crystal_size_min 0.38
_refine_diff_density_max 0.141
_refine_diff_density_min -0.197
_refine_diff_density_rms 0.035
_refine_ls_abs_structure_details 'Flack H D (1983), Acta Cryst. A39, 876-881'
_refine_ls_abs_structure_Flack 0.0(3)
_refine_ls_extinction_coef 0.035(3)
_refine_ls_extinction_expression Fc^*^=kFc[1+0.001xFc^2^\l^3^/sin(2\q)]^-1/4^
_refine_ls_extinction_method SHELXL
_refine_ls_goodness_of_fit_ref 0.785
_refine_ls_hydrogen_treatment refall
_refine_ls_matrix_type full
_refine_ls_number_parameters 369
_refine_ls_number_reflns 1757
_refine_ls_number_restraints 1
_refine_ls_restrained_S_all 0.785
_refine_ls_R_factor_all 0.0354
_refine_ls_R_factor_gt 0.0349
_refine_ls_shift/su_max 0.000
_refine_ls_shift/su_mean 0.000
_refine_ls_structure_factor_coef Fsqd
_refine_ls_weighting_details 'calc w=1/[\s^2^(Fo^2^)+(0.1000P)^2^+0.2132P] where P=(Fo^2^+2Fc^2^)/3'
_refine_ls_weighting_scheme calc
_refine_ls_wR_factor_gt 0.1039
_refine_ls_wR_factor_ref 0.1049
_reflns_number_gt 1739
_reflns_number_total 1757
_reflns_threshold_expression I>2sigma(I)
_cod_data_source_file jo034143qsi20030201_073108.cif
_cod_data_source_block 9
_cod_original_sg_symbol_H-M 'P 21'
_cod_database_code 4022413

loop_
_symmetry_equiv_pos_as_xyz
'x, y, z'
'-x, y+1/2, -z'

loop_
_atom_site_label
_atom_site_type_symbol
_atom_site_fract_x
_atom_site_fract_y
_atom_site_fract_z
_atom_site_U_iso_or_equiv
_atom_site_adp_type
_atom_site_occupancy
_atom_site_symmetry_multiplicity
_atom_site_calc_flag
_atom_site_refinement_flags
N1 N 0.7287(3) 0.2222(2) 0.4319(3) 0.0467(6) Uani 1 1 d .
O1 O 0.9181(2) 0.3183(2) 0.4119(4) 0.0831(11) Uani 1 1 d .
O2 O 0.9608(3) 0.1848(3) 0.5801(5) 0.1063(15) Uani 1 1 d .
O3 O 0.46547(18) 0.45854(18) 0.2768(2) 0.0375(5) Uani 1 1 d .
O4 O 0.3209(2) 0.3019(2) 0.2643(2) 0.0446(5) Uani 1 1 d .
O5 O 0.25316(19) 0.59258(17) 0.13953(18) 0.0372(5) Uani 1 1 d .
O6 O 0.1792(3) 0.7432(2) -0.0044(3) 0.0709(9) Uani 1 1 d .
C1 C 0.5851(3) 0.4035(3) 0.3843(3) 0.0362(6) Uani 1 1 d .
H1 H 0.549(3) 0.374(3) 0.448(3) 0.026(7) Uiso 1 1 d .
C2 C 0.7020(4) 0.4972(3) 0.4332(4) 0.0518(9) Uani 1 1 d .
H2A H 0.665(4) 0.569(4) 0.443(4) 0.045(9) Uiso 1 1 d .
H2B H 0.771(5) 0.468(4) 0.528(4) 0.059(10) Uiso 1 1 d .
C3 C 0.7772(4) 0.4942(3) 0.3248(5) 0.0647(11) Uani 1 1 d .
H3A H 0.709(6) 0.533(6) 0.248(6) 0.104(19) Uiso 1 1 d .
H3B H 0.880(5) 0.538(5) 0.343(5) 0.074(13) Uiso 1 1 d .
C4 C 0.7920(4) 0.3647(3) 0.3023(5) 0.0599(10) Uani 1 1 d .
H4 H 0.808(4) 0.346(4) 0.208(4) 0.062(11) Uiso 1 1 d .
C5 C 0.8754(4) 0.2365(3) 0.4839(5) 0.0724(13) Uani 1 1 d .
C6 C 0.6583(3) 0.3076(3) 0.3275(3) 0.0387(6) Uani 1 1 d .
H6 H 0.589(4) 0.269(3) 0.244(4) 0.041(8) Uiso 1 1 d .
C7 C 0.6480(4) 0.1426(3) 0.4912(3) 0.0512(8) Uani 1 1 d .
H7A H 0.718(5) 0.128(5) 0.570(5) 0.074(13) Uiso 1 1 d .
H7B H 0.549(4) 0.188(4) 0.484(4) 0.058(10) Uiso 1 1 d .
C8 C 0.4746(4) 0.0047(3) 0.3234(3) 0.0498(8) Uani 1 1 d .
H8 H 0.395(6) 0.069(5) 0.300(5) 0.079(13) Uiso 1 1 d .
C9 C 0.4409(4) -0.1040(3) 0.2631(4) 0.0516(8) Uani 1 1 d .
H9 H 0.341(4) -0.119(4) 0.199(4) 0.056(10) Uiso 1 1 d .
C10 C 0.5433(4) -0.1928(3) 0.2956(3) 0.0475(7) Uani 1 1 d .
H10 H 0.513(4) -0.272(4) 0.248(4) 0.045(8) Uiso 1 1 d .
C11 C 0.6826(3) -0.1708(3) 0.3880(3) 0.0433(7) Uani 1 1 d .
H11 H 0.747(5) -0.237(4) 0.408(4) 0.062(11) Uiso 1 1 d .
C12 C 0.7170(3) -0.0628(3) 0.4488(3) 0.0389(6) Uani 1 1 d .
H12 H 0.813(4) -0.054(4) 0.519(4) 0.052(9) Uiso 1 1 d .
C13 C 0.6135(3) 0.0267(3) 0.4185(3) 0.0396(6) Uani 1 1 d .
C14 C 0.3386(3) 0.3994(3) 0.2306(3) 0.0323(6) Uani 1 1 d .
C15 C 0.2212(3) 0.4678(2) 0.1268(3) 0.0341(6) Uani 1 1 d .
C16 C 0.2080(4) 0.4446(3) -0.0247(3) 0.0484(8) Uani 1 1 d .
C17 C 0.0915(5) 0.5432(3) -0.0743(4) 0.0728(14) Uani 1 1 d .
C18 C -0.0241(4) 0.5078(4) -0.0091(7) 0.0880(17) Uani 1 1 d .
H18A H -0.082(5) 0.454(5) -0.077(5) 0.082(14) Uiso 1 1 d .
H18B H -0.080(6) 0.576(5) 0.006(5) 0.080(13) Uiso 1 1 d .
C19 C 0.0656(3) 0.4543(3) 0.1309(4) 0.0542(9) Uani 1 1 d .
H19A H 0.032(3) 0.371(3) 0.146(3) 0.039(8) Uiso 1 1 d .
H19B H 0.057(5) 0.501(5) 0.221(5) 0.072(12) Uiso 1 1 d .
C20 C 0.1752(4) 0.6410(3) 0.0172(4) 0.0525(9) Uani 1 1 d .
C21 C 0.0357(9) 0.5731(5) -0.2269(5) 0.139(3) Uani 1 1 d .
H21A H -0.0131 0.5055 -0.2789 0.208 Uiso 1 1 calc R
H21B H 0.1180 0.5951 -0.2550 0.208 Uiso 1 1 calc R
H21C H -0.0331 0.6376 -0.2434 0.208 Uiso 1 1 calc R
C22 C 0.1518(6) 0.3223(4) -0.0755(4) 0.0708(12) Uani 1 1 d .
H22A H 0.068(7) 0.298(6) -0.047(6) 0.099(17) Uiso 1 1 d .
H22B H 0.128(6) 0.317(7) -0.180(7) 0.12(2) Uiso 1 1 d .
H22C H 0.210(6) 0.263(5) -0.029(5) 0.078(14) Uiso 1 1 d .
C23 C 0.3513(6) 0.4699(4) -0.0519(4) 0.0672(11) Uani 1 1 d .
H23A H 0.329(5) 0.464(4) -0.154(5) 0.071(12) Uiso 1 1 d .
H23B H 0.387(5) 0.544(6) -0.027(5) 0.081(15) Uiso 1 1 d .
H23C H 0.412(6) 0.405(6) -0.017(5) 0.083(15) Uiso 1 1 d .

loop_
_atom_site_aniso_label
_atom_site_aniso_U_11
_atom_site_aniso_U_22
_atom_site_aniso_U_33
_atom_site_aniso_U_23
_atom_site_aniso_U_13
_atom_site_aniso_U_12
N1 0.0352(12) 0.0313(13) 0.0606(15) 0.0053(12) -0.0006(11) 0.0005(10)
O1 0.0258(11) 0.0426(15) 0.167(3) 0.0013(17) 0.0141(15) -0.0023(10)
O2 0.0604(17) 0.0556(17) 0.146(3) 0.002(2) -0.0398(19) 0.0186(14)
O3 0.0244(9) 0.0387(12) 0.0450(10) 0.0098(9) 0.0063(8) 0.0009(7)
O4 0.0373(11) 0.0435(12) 0.0496(11) 0.0103(10) 0.0103(8) -0.0060(9)
O5 0.0313(9) 0.0336(11) 0.0395(10) -0.0061(8) 0.0026(7) 0.0048(8)
O6 0.0653(16) 0.0345(14) 0.0793(17) 0.0049(13) -0.0193(13) 0.0052(11)
C1 0.0269(12) 0.0323(15) 0.0437(14) 0.0081(12) 0.0043(11) 0.0013(11)
C2 0.0351(16) 0.0282(17) 0.078(2) -0.0001(15) 0.0014(15) -0.0014(13)
C3 0.0371(17) 0.0396(19) 0.118(3) 0.009(2) 0.0270(19) -0.0110(15)
C4 0.0348(16) 0.0414(18) 0.106(3) 0.0111(19) 0.0273(17) -0.0043(14)
C5 0.0378(18) 0.039(2) 0.111(3) -0.010(2) -0.0135(19) 0.0069(16)
C6 0.0275(13) 0.0337(15) 0.0528(15) 0.0022(14) 0.0112(12) -0.0017(12)
C7 0.070(2) 0.0355(17) 0.0425(16) 0.0051(14) 0.0119(16) 0.0028(16)
C8 0.0432(17) 0.0477(19) 0.0497(17) 0.0062(15) 0.0043(13) 0.0092(14)
C9 0.0392(17) 0.0550(19) 0.0521(17) -0.0035(16) 0.0044(14) -0.0080(15)
C10 0.0511(18) 0.0391(17) 0.0518(16) -0.0025(15) 0.0169(14) -0.0129(15)
C11 0.0486(18) 0.0323(17) 0.0504(15) 0.0079(12) 0.0187(14) 0.0006(13)
C12 0.0364(14) 0.0359(15) 0.0410(14) 0.0099(13) 0.0088(12) -0.0017(12)
C13 0.0463(16) 0.0338(14) 0.0368(13) 0.0083(12) 0.0118(12) -0.0025(13)
C14 0.0256(12) 0.0390(16) 0.0337(12) 0.0019(11) 0.0119(10) -0.0002(11)
C15 0.0307(12) 0.0325(15) 0.0361(13) -0.0055(11) 0.0075(10) -0.0001(10)
C16 0.073(2) 0.0343(15) 0.0309(13) -0.0036(13) 0.0083(13) -0.0019(15)
C17 0.077(3) 0.041(2) 0.057(2) 0.0054(17) -0.0337(19) -0.0059(18)
C18 0.039(2) 0.049(2) 0.132(4) -0.009(3) -0.029(2) 0.0036(18)
C19 0.0268(14) 0.049(2) 0.081(2) -0.0098(19) 0.0119(14) -0.0014(13)
C20 0.0459(17) 0.037(2) 0.0531(17) -0.0027(15) -0.0108(14) 0.0062(14)
C21 0.199(7) 0.067(3) 0.063(3) 0.011(3) -0.071(4) -0.032(4)
C22 0.114(4) 0.046(2) 0.0445(18) -0.0126(17) 0.017(2) -0.008(2)
C23 0.114(3) 0.053(2) 0.0509(19) -0.0017(18) 0.049(2) -0.004(2)

loop_
_atom_type_symbol
_atom_type_description
_atom_type_scat_dispersion_real
_atom_type_scat_dispersion_imag
_atom_type_scat_source
C C 0.0181 0.0091 'International Tables Vol C Tables 4.2.6.8 and 6.1.1.4'
H H 0.0000 0.0000 'International Tables Vol C Tables 4.2.6.8 and 6.1.1.4'
N N 0.0311 0.0180 'International Tables Vol C Tables 4.2.6.8 and 6.1.1.4'
O O 0.0492 0.0322 'International Tables Vol C Tables 4.2.6.8 and 6.1.1.4'

loop_
_geom_angle_atom_site_label_1
_geom_angle_atom_site_label_2
_geom_angle_atom_site_label_3
_geom_angle
C5 N1 C6 112.6(3)
C5 N1 C7 123.1(3)
C6 N1 C7 123.6(3)
C5 O1 C4 110.8(2)
C14 O3 C1 116.8(2)
C20 O5 C15 106.3(2)
O3 C1 C2 105.1(2)
O3 C1 C6 111.5(2)
C2 C1 C6 104.3(2)
C1 C2 C3 102.9(3)
C4 C3 C2 103.2(3)
O1 C4 C3 109.5(4)
O1 C4 C6 103.8(3)
C3 C4 C6 105.0(3)
O2 C5 N1 127.0(5)
O2 C5 O1 123.0(4)
N1 C5 O1 109.9(3)
N1 C6 C1 110.9(3)
N1 C6 C4 101.8(2)
C1 C6 C4 106.6(3)
N1 C7 C13 113.3(3)
C9 C8 C13 120.5(3)
C8 C9 C10 120.9(3)
C9 C10 C11 119.0(3)
C12 C11 C10 120.6(3)
C11 C12 C13 120.9(3)
C12 C13 C8 118.2(3)
C12 C13 C7 121.0(3)
C8 C13 C7 120.7(3)
O4 C14 O3 124.7(2)
O4 C14 C15 123.3(3)
O3 C14 C15 111.9(2)
O5 C15 C14 111.2(2)
O5 C15 C19 106.1(2)
C14 C15 C19 116.2(2)
O5 C15 C16 101.6(2)
C14 C15 C16 115.0(2)
C19 C15 C16 105.5(3)
C23 C16 C22 110.2(3)
C23 C16 C17 113.6(3)
C22 C16 C17 114.7(3)
C23 C16 C15 112.7(3)
C22 C16 C15 113.7(3)
C17 C16 C15 90.8(3)
C20 C17 C21 114.3(3)
C20 C17 C18 103.3(4)
C21 C17 C18 117.4(5)
C20 C17 C16 98.9(3)
C21 C17 C16 117.9(5)
C18 C17 C16 102.4(3)
C19 C18 C17 104.9(3)
C15 C19 C18 100.2(3)
O6 C20 O5 122.2(3)
O6 C20 C17 130.6(3)
O5 C20 C17 107.2(3)

loop_
_geom_bond_atom_site_label_1
_geom_bond_atom_site_label_2
_geom_bond_distance
N1 C5 1.346(5)
N1 C6 1.447(4)
N1 C7 1.466(5)
O1 C5 1.349(6)
O1 C4 1.458(5)
O2 C5 1.214(5)
O3 C14 1.340(3)
O3 C1 1.452(3)
O4 C14 1.200(4)
O5 C20 1.358(4)
O5 C15 1.458(3)
O6 C20 1.195(5)
C1 C2 1.516(4)
C1 C6 1.529(4)
C2 C3 1.536(6)
C3 C4 1.515(5)
C4 C6 1.550(4)
C7 C13 1.507(5)
C8 C9 1.382(5)
C8 C13 1.395(5)
C9 C10 1.380(5)
C10 C11 1.387(5)
C11 C12 1.377(5)
C12 C13 1.392(5)
C14 C15 1.495(4)
C15 C19 1.527(4)
C15 C16 1.559(4)
C16 C23 1.534(6)
C16 C22 1.530(5)
C16 C17 1.553(6)
C17 C20 1.514(5)
C17 C21 1.532(6)
C17 C18 1.546(9)
C18 C19 1.546(7)

loop_
_geom_torsion_atom_site_label_1
_geom_torsion_atom_site_label_2
_geom_torsion_atom_site_label_3
_geom_torsion_atom_site_label_4
_geom_torsion
C14 O3 C1 C2 -170.0(3)
C14 O3 C1 C6 77.6(3)
O3 C1 C2 C3 -80.1(3)
C6 C1 C2 C3 37.3(3)
C1 C2 C3 C4 -42.8(4)
C5 O1 C4 C3 117.9(4)
C5 O1 C4 C6 6.3(4)
C2 C3 C4 O1 -79.7(3)
C2 C3 C4 C6 31.1(4)
C6 N1 C5 O2 173.1(4)
C7 N1 C5 O2 3.1(7)
C6 N1 C5 O1 -7.5(5)
C7 N1 C5 O1 -177.5(3)
C4 O1 C5 O2 179.7(5)
C4 O1 C5 N1 0.2(5)
C5 N1 C6 C1 -102.3(3)
C7 N1 C6 C1 67.7(4)
C5 N1 C6 C4 10.7(4)
C7 N1 C6 C4 -179.3(3)
O3 C1 C6 N1 -155.2(2)
C2 C1 C6 N1 91.9(3)
O3 C1 C6 C4 94.8(3)
C2 C1 C6 C4 -18.1(3)
O1 C4 C6 N1 -9.7(4)
C3 C4 C6 N1 -124.6(3)
O1 C4 C6 C1 106.6(3)
C3 C4 C6 C1 -8.3(4)
C5 N1 C7 C13 -98.7(4)
C6 N1 C7 C13 92.3(4)
C13 C8 C9 C10 0.1(5)
C8 C9 C10 C11 -1.4(5)
C9 C10 C11 C12 1.5(4)
C10 C11 C12 C13 -0.4(4)
C11 C12 C13 C8 -0.9(4)
C11 C12 C13 C7 176.2(3)
C9 C8 C13 C12 1.0(4)
C9 C8 C13 C7 -176.1(3)
N1 C7 C13 C12 83.1(3)
N1 C7 C13 C8 -99.9(4)
C1 O3 C14 O4 -5.8(4)
C1 O3 C14 C15 176.4(2)
C20 O5 C15 C14 158.5(2)
C20 O5 C15 C19 -74.3(3)
C20 O5 C15 C16 35.8(3)
O4 C14 C15 O5 160.3(2)
O3 C14 C15 O5 -21.9(3)
O4 C14 C15 C19 38.8(4)
O3 C14 C15 C19 -143.3(2)
O4 C14 C15 C16 -85.0(3)
O3 C14 C15 C16 92.8(3)
O5 C15 C16 C23 62.2(3)
C14 C15 C16 C23 -58.0(4)
C19 C15 C16 C23 172.7(3)
O5 C15 C16 C22 -171.5(3)
C14 C15 C16 C22 68.4(4)
C19 C15 C16 C22 -61.0(4)
O5 C15 C16 C17 -54.0(3)
C14 C15 C16 C17 -174.1(3)
C19 C15 C16 C17 56.6(3)
C23 C16 C17 C20 -63.1(4)
C22 C16 C17 C20 168.8(3)
C15 C16 C17 C20 52.1(3)
C23 C16 C17 C21 60.6(5)
C22 C16 C17 C21 -67.5(5)
C15 C16 C17 C21 175.8(4)
C23 C16 C17 C18 -168.9(3)
C22 C16 C17 C18 63.0(4)
C15 C16 C17 C18 -53.7(3)
C20 C17 C18 C19 -67.0(4)
C21 C17 C18 C19 166.3(4)
C16 C17 C18 C19 35.5(4)
O5 C15 C19 C18 70.4(3)
C14 C15 C19 C18 -165.5(3)
C16 C15 C19 C18 -36.9(3)
C17 C18 C19 C15 0.6(4)
C15 O5 C20 O6 -179.7(4)
C15 O5 C20 C17 0.3(4)
C21 C17 C20 O6 17.8(8)
C18 C17 C20 O6 -110.9(5)
C16 C17 C20 O6 144.0(4)
C21 C17 C20 O5 -162.2(5)
C18 C17 C20 O5 69.1(3)
C16 C17 C20 O5 -36.0(4)

loop_
_cod_related_entry_id
_cod_related_entry_database
_cod_related_entry_code
1 ChemSpider 21176857
